data_4509365
loop_
_publ_author_name
'Imai, Yoshitane'
'Kinuta, Takafumi'
'Kamon, Kensaku'
'Tajima, Nobuo'
'Sato, Tomohiro'
'Kuroda, Reiko'
'Matsubara, Yoshio'

_publ_section_title
;
 Complexation Behavior of Binaphthol/Tetrafluoro-1,4-benzoquinone
 Charge-Transfer Complex
;
_journal_issue 5
_journal_name_full 'Crystal Growth &amp; Design'
_journal_page_first 2393
_journal_paper_doi 10.1021/cg801287p
_journal_volume 9
_journal_year 2009
_chemical_absolute_configuration rm
_chemical_formula_sum 'C25 H19 F2 O3.5'
_chemical_formula_weight 413.40
_chemical_name_systematic
; 
 ? 
;
_space_group_IT_number 18
_symmetry_cell_setting orthorhombic
_symmetry_space_group_name_Hall 'P 2 2ab'
_symmetry_space_group_name_H-M 'P 21 21 2'
_atom_sites_solution_hydrogens geom
_atom_sites_solution_primary direct
_atom_sites_solution_secondary difmap
_audit_creation_method SHELXL-97
_cell_angle_alpha 90.00
_cell_angle_beta 90.00
_cell_angle_gamma 90.00
_cell_formula_units_Z 4
_cell_length_a 19.248(3)
_cell_length_b 7.2482(13)
_cell_length_c 13.798(2)
_cell_measurement_reflns_used 3648
_cell_measurement_temperature 130(2)
_cell_measurement_theta_max 27.88
_cell_measurement_theta_min 1.48
_cell_volume 1925.0(5)
_computing_cell_refinement 'Bruker SAINT'
_computing_data_collection 'Bruker SMART'
_computing_data_reduction 'Bruker SAINT'
_computing_structure_refinement 'SHELXL-97 (Sheldrick, 1997)'
_computing_structure_solution 'SHELXS-97 (Sheldrick, 1997)'
_diffrn_ambient_temperature 130(2)
_diffrn_measured_fraction_theta_full 0.979
_diffrn_measured_fraction_theta_max 0.979
_diffrn_measurement_device_type 'CCD area detector'
_diffrn_measurement_method '\w scans'
_diffrn_radiation_monochromator graphite
_diffrn_radiation_source 'fine-focus sealed tube'
_diffrn_radiation_type MoK\a
_diffrn_radiation_wavelength 0.71073
_diffrn_reflns_av_R_equivalents 0.0407
_diffrn_reflns_av_sigmaI/netI 0.0568
_diffrn_reflns_limit_h_max 23
_diffrn_reflns_limit_h_min -25
_diffrn_reflns_limit_k_max 9
_diffrn_reflns_limit_k_min -6
_diffrn_reflns_limit_l_max 18
_diffrn_reflns_limit_l_min -17
_diffrn_reflns_number 12025
_diffrn_reflns_theta_full 27.88
_diffrn_reflns_theta_max 27.88
_diffrn_reflns_theta_min 1.48
_exptl_absorpt_coefficient_mu 0.107
_exptl_absorpt_correction_T_max 0.9947
_exptl_absorpt_correction_T_min 0.9584
_exptl_absorpt_correction_type empirical
_exptl_absorpt_process_details 'Bruker SADABS'
_exptl_crystal_colour black
_exptl_crystal_density_diffrn 1.426
_exptl_crystal_density_method 'not measured'
_exptl_crystal_description plate
_exptl_crystal_F_000 860
_exptl_crystal_size_max 0.40
_exptl_crystal_size_mid 0.40
_exptl_crystal_size_min 0.05
_refine_diff_density_max 0.342
_refine_diff_density_min -0.202
_refine_diff_density_rms 0.051
_refine_ls_abs_structure_details 'Flack H D (1983), Acta Cryst. A39, 876-881'
_refine_ls_abs_structure_Flack 0.8(8)
_refine_ls_extinction_method none
_refine_ls_goodness_of_fit_ref 1.058
_refine_ls_hydrogen_treatment constr
_refine_ls_matrix_type full
_refine_ls_number_parameters 281
_refine_ls_number_reflns 4402
_refine_ls_number_restraints 0
_refine_ls_restrained_S_all 1.058
_refine_ls_R_factor_all 0.0583
_refine_ls_R_factor_gt 0.0452
_refine_ls_shift/su_max 0.004
_refine_ls_shift/su_mean 0.000
_refine_ls_structure_factor_coef Fsqd
_refine_ls_weighting_details 'calc w=1/[\s^2^(Fo^2^)+(0.0513P)^2^+0.0434P] where P=(Fo^2^+2Fc^2^)/3'
_refine_ls_weighting_scheme calc
_refine_ls_wR_factor_gt 0.0994
_refine_ls_wR_factor_ref 0.1053
_reflns_number_gt 3648
_reflns_number_total 4402
_reflns_threshold_expression >2sigma(I)
_cod_data_source_file cg801287psup1.cif
_cod_data_source_block imai810_4
_cod_depositor_comments
;
The following automatic conversions were performed:

'_symmetry_cell_setting' value 'Orthorhombic' changed to
'orthorhombic' according to
/home/saulius/struct/CIF-dictionaries/cif_core.dic dictionary named
'cif_core.dic' version 2.4.2 from 2011-04-26.

Automatic conversion script
Id: cif_fix_values 1891 2012-01-12 08:04:46Z andrius 
;
_cod_original_cell_volume 1925.1(6)
_cod_original_sg_symbol_H-M P2(1)2(1)2
_cod_original_formula_sum 'C25 H19 F2 O3.50'
_cod_database_code 4509365

loop_
_symmetry_equiv_pos_as_xyz
'x, y, z'
'-x, -y, z'
'x+1/2, -y+1/2, -z'
'-x+1/2, y+1/2, -z'

loop_
_atom_site_label
_atom_site_type_symbol
_atom_site_fract_x
_atom_site_fract_y
_atom_site_fract_z
_atom_site_U_iso_or_equiv
_atom_site_adp_type
_atom_site_occupancy
_atom_site_symmetry_multiplicity
_atom_site_calc_flag
_atom_site_refinement_flags
C1 C 0.69624(10) 0.1329(3) 0.30861(13) 0.0197(4) Uani 1 1 d .
C2 C 0.65047(10) 0.2249(3) 0.36789(14) 0.0209(4) Uani 1 1 d .
C3 C 0.67361(12) 0.3516(3) 0.43884(13) 0.0240(5) Uani 1 1 d .
H3 H 0.6408 0.4126 0.4791 0.029 Uiso 1 1 calc R
C4 C 0.74223(11) 0.3861(3) 0.44954(13) 0.0226(4) Uani 1 1 d .
H4 H 0.7571 0.4719 0.4973 0.027 Uiso 1 1 calc R
C5 C 0.86453(11) 0.3251(3) 0.40367(13) 0.0227(4) Uani 1 1 d .
H5 H 0.8794 0.4116 0.4510 0.027 Uiso 1 1 calc R
C6 C 0.91385(11) 0.2335(3) 0.35082(14) 0.0236(5) Uani 1 1 d .
C7 C 0.88976(11) 0.1098(3) 0.27874(15) 0.0250(5) Uani 1 1 d .
H7 H 0.9228 0.0471 0.2395 0.030 Uiso 1 1 calc R
C8 C 0.82071(11) 0.0777(3) 0.26376(14) 0.0217(4) Uani 1 1 d .
H8 H 0.8070 -0.0070 0.2149 0.026 Uiso 1 1 calc R
C9 C 0.76909(10) 0.1680(3) 0.31954(13) 0.0195(4) Uani 1 1 d .
C10 C 0.79241(11) 0.2965(3) 0.39083(13) 0.0199(4) Uani 1 1 d .
O2 O 0.57959(7) 0.2024(2) 0.36407(10) 0.0293(3) Uani 1 1 d .
H2 H 0.5693 0.1351 0.3167 0.044 Uiso 1 1 calc R
C6M C 0.99032(12) 0.2585(3) 0.36918(16) 0.0321(5) Uani 1 1 d .
H6M1 H 0.9970 0.3371 0.4262 0.048 Uiso 1 1 calc R
H6M2 H 1.0119 0.3168 0.3126 0.048 Uiso 1 1 calc R
H6M3 H 1.0119 0.1380 0.3806 0.048 Uiso 1 1 calc R
C11 C 0.67172(10) -0.0134(3) 0.23996(13) 0.0181(4) Uani 1 1 d .
C12 C 0.64955(11) -0.1814(3) 0.27562(14) 0.0260(5) Uani 1 1 d .
C13 C 0.63113(11) -0.3279(3) 0.21365(14) 0.0241(4) Uani 1 1 d .
H13 H 0.6171 -0.4429 0.2402 0.029 Uiso 1 1 calc R
C14 C 0.63333(10) -0.3052(3) 0.11616(13) 0.0197(4) Uani 1 1 d .
H14 H 0.6218 -0.4059 0.0751 0.024 Uiso 1 1 calc R
C15 C 0.65326(9) -0.1073(3) -0.02669(14) 0.0177(4) Uani 1 1 d .
H15 H 0.6413 -0.2072 -0.0680 0.021 Uiso 1 1 calc R
C16 C 0.67059(10) 0.0582(3) -0.06735(13) 0.0177(4) Uani 1 1 d .
C17 C 0.68873(9) 0.2048(3) -0.00444(13) 0.0190(4) Uani 1 1 d .
H17 H 0.7002 0.3215 -0.0314 0.023 Uiso 1 1 calc R
C18 C 0.69023(9) 0.1835(3) 0.09367(13) 0.0174(4) Uani 1 1 d .
H18 H 0.7038 0.2843 0.1334 0.021 Uiso 1 1 calc R
C19 C 0.67179(9) 0.0132(3) 0.13752(13) 0.0154(4) Uani 1 1 d .
C20 C 0.65248(10) -0.1351(3) 0.07471(13) 0.0168(4) Uani 1 1 d .
O12 O 0.64783(11) -0.2039(2) 0.37309(10) 0.0472(5) Uani 1 1 d .
H12 H 0.6279 -0.3037 0.3865 0.071 Uiso 1 1 calc R
C16M C 0.67033(11) 0.0867(3) -0.17554(14) 0.0244(5) Uani 1 1 d .
H16A H 0.6593 -0.0301 -0.2079 0.037 Uiso 1 1 calc R
H16B H 0.7162 0.1294 -0.1966 0.037 Uiso 1 1 calc R
H16C H 0.6353 0.1793 -0.1925 0.037 Uiso 1 1 calc R
C21 C 0.5000 0.0000 0.1365(2) 0.0182(6) Uani 1 2 d S
C22 C 0.51875(10) 0.1646(3) 0.07989(14) 0.0209(4) Uani 1 1 d .
C23 C 0.51773(10) 0.1645(3) -0.01592(14) 0.0238(5) Uani 1 1 d .
C24 C 0.5000 0.0000 -0.0734(2) 0.0257(7) Uani 1 2 d S
O21 O 0.5000 0.0000 0.22421(13) 0.0253(5) Uani 1 2 d S
O24 O 0.5000 0.0000 -0.16099(14) 0.0385(6) Uani 1 2 d S
F22 F 0.53490(6) 0.31336(16) 0.13171(9) 0.0290(3) Uani 1 1 d .
F23 F 0.53172(7) 0.31716(19) -0.06673(9) 0.0367(3) Uani 1 1 d .
O31 O 0.53300(17) 0.5603(4) 0.4122(2) 0.0359(8) Uiso 0.50 1 d P

loop_
_atom_site_aniso_label
_atom_site_aniso_U_11
_atom_site_aniso_U_22
_atom_site_aniso_U_33
_atom_site_aniso_U_23
_atom_site_aniso_U_13
_atom_site_aniso_U_12
C1 0.0284(12) 0.0165(10) 0.0141(9) 0.0023(7) -0.0029(8) -0.0013(8)
C2 0.0265(11) 0.0199(10) 0.0164(9) 0.0008(8) -0.0020(8) -0.0007(8)
C3 0.0337(13) 0.0218(11) 0.0166(10) -0.0028(8) 0.0011(8) 0.0035(9)
C4 0.0344(12) 0.0175(10) 0.0157(10) -0.0016(8) -0.0047(9) -0.0012(9)
C5 0.0326(12) 0.0185(10) 0.0169(9) 0.0017(8) -0.0058(8) -0.0052(9)
C6 0.0294(11) 0.0189(10) 0.0226(10) 0.0062(8) -0.0033(9) -0.0016(8)
C7 0.0299(12) 0.0221(10) 0.0229(10) -0.0008(8) -0.0002(9) 0.0026(9)
C8 0.0299(12) 0.0168(10) 0.0183(10) -0.0013(8) -0.0028(8) 0.0019(8)
C9 0.0295(11) 0.0156(10) 0.0135(9) 0.0032(8) -0.0038(8) -0.0008(8)
C10 0.0296(11) 0.0152(10) 0.0147(9) 0.0019(8) -0.0036(8) -0.0017(8)
O2 0.0271(8) 0.0316(9) 0.0292(8) -0.0107(7) 0.0002(6) 0.0000(7)
C6M 0.0320(13) 0.0270(12) 0.0375(12) 0.0003(10) -0.0058(10) -0.0024(10)
C11 0.0214(10) 0.0161(9) 0.0169(9) -0.0029(8) -0.0020(8) 0.0024(8)
C12 0.0426(14) 0.0201(10) 0.0154(9) 0.0014(8) -0.0046(9) -0.0016(10)
C13 0.0352(12) 0.0144(10) 0.0226(10) 0.0012(8) -0.0028(9) -0.0037(9)
C14 0.0227(11) 0.0166(10) 0.0198(10) -0.0046(8) -0.0037(8) 0.0005(8)
C15 0.0163(10) 0.0185(10) 0.0182(9) -0.0040(8) -0.0005(8) 0.0025(8)
C16 0.0134(10) 0.0230(11) 0.0165(9) -0.0020(8) 0.0010(7) 0.0023(8)
C17 0.0158(10) 0.0188(10) 0.0225(10) 0.0012(8) -0.0009(7) 0.0001(8)
C18 0.0160(10) 0.0167(9) 0.0195(9) -0.0026(8) -0.0009(7) -0.0017(8)
C19 0.0123(9) 0.0171(9) 0.0169(9) -0.0037(8) -0.0017(7) 0.0024(8)
C20 0.0134(10) 0.0176(10) 0.0193(9) -0.0023(7) -0.0006(7) 0.0025(7)
O12 0.1001(16) 0.0264(9) 0.0152(7) 0.0045(7) -0.0053(8) -0.0227(10)
C16M 0.0270(12) 0.0271(11) 0.0190(10) 0.0003(9) 0.0017(9) -0.0012(9)
C21 0.0146(14) 0.0184(14) 0.0216(15) 0.000 0.000 0.0007(11)
C22 0.0180(11) 0.0159(10) 0.0289(11) -0.0013(8) 0.0027(8) 0.0012(8)
C23 0.0176(11) 0.0245(11) 0.0292(11) 0.0096(9) 0.0048(8) 0.0049(8)
C24 0.0132(15) 0.0389(19) 0.0250(16) 0.000 0.000 0.0082(13)
O21 0.0253(11) 0.0310(12) 0.0196(10) 0.000 0.000 -0.0046(9)
O24 0.0285(13) 0.0680(17) 0.0190(11) 0.000 0.000 0.0063(12)
F22 0.0276(7) 0.0191(6) 0.0404(7) -0.0062(5) 0.0038(6) -0.0039(5)
F23 0.0332(8) 0.0353(7) 0.0416(7) 0.0193(6) 0.0069(6) 0.0035(6)

loop_
_atom_type_symbol
_atom_type_description
_atom_type_scat_dispersion_real
_atom_type_scat_dispersion_imag
_atom_type_scat_source
C C 0.0033 0.0016 'International Tables Vol C Tables 4.2.6.8 and 6.1.1.4'
H H 0.0000 0.0000 'International Tables Vol C Tables 4.2.6.8 and 6.1.1.4'
O O 0.0106 0.0060 'International Tables Vol C Tables 4.2.6.8 and 6.1.1.4'
F F 0.0171 0.0103 'International Tables Vol C Tables 4.2.6.8 and 6.1.1.4'

loop_
_geom_angle_atom_site_label_1
_geom_angle_atom_site_label_2
_geom_angle_atom_site_label_3
_geom_angle
_geom_angle_site_symmetry_1
_geom_angle_site_symmetry_3
C2 C1 C9 118.58(17) . .
C2 C1 C11 121.17(17) . .
C9 C1 C11 120.02(17) . .
C1 C2 O2 123.77(17) . .
C1 C2 C3 121.67(19) . .
O2 C2 C3 114.56(17) . .
C4 C3 C2 120.22(19) . .
C3 C4 C10 121.20(18) . .
C6 C5 C10 122.86(19) . .
C5 C6 C7 117.00(19) . .
C5 C6 C6M 122.01(19) . .
C7 C6 C6M 120.98(19) . .
C8 C7 C6 122.18(19) . .
C7 C8 C9 121.46(18) . .
C8 C9 C10 117.08(18) . .
C8 C9 C1 123.16(17) . .
C10 C9 C1 119.74(18) . .
C5 C10 C4 121.99(17) . .
C5 C10 C9 119.37(18) . .
C4 C10 C9 118.59(18) . .
C12 C11 C19 118.20(17) . .
C12 C11 C1 119.76(16) . .
C19 C11 C1 122.03(17) . .
O12 C12 C11 117.84(18) . .
O12 C12 C13 120.39(19) . .
C11 C12 C13 121.74(17) . .
C14 C13 C12 120.21(19) . .
C13 C14 C20 121.14(18) . .
C16 C15 C20 122.31(18) . .
C15 C16 C17 117.88(16) . .
C15 C16 C16M 121.76(17) . .
C17 C16 C16M 120.36(17) . .
C18 C17 C16 121.95(19) . .
C17 C18 C19 121.10(18) . .
C18 C19 C11 122.68(17) . .
C18 C19 C20 117.39(16) . .
C11 C19 C20 119.92(17) . .
C14 C20 C15 121.98(17) . .
C14 C20 C19 118.68(16) . .
C15 C20 C19 119.34(18) . .
O21 C21 C22 122.10(11) . 2_655
O21 C21 C22 122.10(11) . .
C22 C21 C22 115.8(2) 2_655 .
C23 C22 F22 122.75(19) . .
C23 C22 C21 121.84(19) . .
F22 C22 C21 115.39(16) . .
C22 C23 F23 121.4(2) . .
C22 C23 C24 122.82(19) . .
F23 C23 C24 115.76(17) . .
O24 C24 C23 122.58(12) . .
O24 C24 C23 122.58(12) . 2_655
C23 C24 C23 114.8(2) . 2_655

loop_
_geom_bond_atom_site_label_1
_geom_bond_atom_site_label_2
_geom_bond_distance
_geom_bond_site_symmetry_2
C1 C2 1.374(3) .
C1 C9 1.433(3) .
C1 C11 1.498(3) .
C2 O2 1.375(2) .
C2 C3 1.414(3) .
C3 C4 1.353(3) .
C4 C10 1.418(3) .
C5 C6 1.369(3) .
C5 C10 1.415(3) .
C6 C7 1.417(3) .
C6 C6M 1.505(3) .
C7 C8 1.365(3) .
C8 C9 1.417(3) .
C9 C10 1.427(3) .
C11 C12 1.381(3) .
C11 C19 1.427(3) .
C12 O12 1.355(2) .
C12 C13 1.409(3) .
C13 C14 1.356(3) .
C14 C20 1.409(3) .
C15 C16 1.366(3) .
C15 C20 1.414(3) .
C16 C17 1.416(3) .
C16 C16M 1.507(3) .
C17 C18 1.363(3) .
C18 C19 1.420(3) .
C19 C20 1.430(2) .
C21 O21 1.210(3) .
C21 C22 1.471(2) 2_655
C21 C22 1.471(2) .
C22 C23 1.322(3) .
C22 F22 1.331(2) .
C23 F23 1.337(2) .
C23 C24 1.472(3) .
C24 O24 1.209(3) .
C24 C23 1.472(3) 2_655
O31 O31 1.542(6) 2_665
